data_7019946
loop_
_publ_author_name
'Wang, Xin'
'Yang, Yu-Lin'
'Wang, Ping'
'Li, Liang'
'Fan, Rui-Qing'
'Cao, Wen-Wu'
'Yang, Bin'
'Wang, Hui'
'Liu, Jing-Yao'

_publ_section_title
;
 High efficiency co-sensitized solar cell based on luminescent lanthanide
 complexes with pyridine-2,6-dicarboxylic acid ligands.
;
_journal_issue 35
_journal_name_full 'Dalton transactions (Cambridge, England : 2003)'
_journal_page_first 10619
_journal_page_last 10625
_journal_paper_doi 10.1039/c2dt30430a
_journal_volume 41
_journal_year 2012
_chemical_formula_sum 'C29 H36 N3 O16 Tb'
_chemical_formula_weight 841.53
_chemical_name_systematic
;
?
;
_space_group_IT_number 60
_symmetry_cell_setting orthorhombic
_symmetry_space_group_name_Hall '-P 2n 2ab'
_symmetry_space_group_name_H-M 'P b c n'
_atom_sites_solution_hydrogens geom
_atom_sites_solution_primary direct
_atom_sites_solution_secondary difmap
_audit_creation_method SHELXL-97
_cell_angle_alpha 90.00
_cell_angle_beta 90.00
_cell_angle_gamma 90.00
_cell_formula_units_Z 4
_cell_length_a 16.9674(11)
_cell_length_b 10.6721(7)
_cell_length_c 18.6477(12)
_cell_measurement_reflns_used 17382
_cell_measurement_temperature 293(2)
_cell_measurement_theta_max 25.72
_cell_measurement_theta_min 2.18
_cell_volume 3376.7(4)
_computing_cell_refinement 'Bruker SMART'
_computing_data_collection 'Bruker SMART'
_computing_data_reduction 'Bruker SAINT'
_computing_molecular_graphics SHELXP-97
_computing_publication_material SHELXTL
_computing_structure_refinement 'SHELXL-97 (Sheldrick, 1997)'
_computing_structure_solution 'SHELXS-97 (Sheldrick, 1997)'
_diffrn_ambient_temperature 293(2)
_diffrn_measured_fraction_theta_full 0.996
_diffrn_measured_fraction_theta_max 0.996
_diffrn_measurement_device_type 'Bruker Smart APEX CCD area detector'
_diffrn_measurement_method 'phi and omega scans'
_diffrn_radiation_monochromator graphite
_diffrn_radiation_source 'fine-focus sealed tube'
_diffrn_radiation_type MoK\a
_diffrn_radiation_wavelength 0.71073
_diffrn_reflns_av_R_equivalents 0.0208
_diffrn_reflns_av_sigmaI/netI 0.0153
_diffrn_reflns_limit_h_max 17
_diffrn_reflns_limit_h_min -20
_diffrn_reflns_limit_k_max 12
_diffrn_reflns_limit_k_min -13
_diffrn_reflns_limit_l_max 22
_diffrn_reflns_limit_l_min -16
_diffrn_reflns_number 17329
_diffrn_reflns_theta_full 25.72
_diffrn_reflns_theta_max 25.72
_diffrn_reflns_theta_min 2.18
_diffrn_standards_decay_% 0
_diffrn_standards_interval_count 0
_diffrn_standards_interval_time 0
_diffrn_standards_number 0
_exptl_absorpt_coefficient_mu 2.172
_exptl_absorpt_correction_T_max 0.6743
_exptl_absorpt_correction_T_min 0.5886
_exptl_absorpt_correction_type multi-scan
_exptl_crystal_colour colorless
_exptl_crystal_density_diffrn 1.655
_exptl_crystal_density_method 'not measured'
_exptl_crystal_description block
_exptl_crystal_F_000 1696
_exptl_crystal_size_max 0.27
_exptl_crystal_size_mid 0.23
_exptl_crystal_size_min 0.20
_refine_diff_density_max 0.549
_refine_diff_density_min -0.540
_refine_diff_density_rms 0.095
_refine_ls_extinction_method none
_refine_ls_goodness_of_fit_ref 0.967
_refine_ls_hydrogen_treatment constr
_refine_ls_matrix_type full
_refine_ls_number_parameters 223
_refine_ls_number_reflns 3208
_refine_ls_number_restraints 0
_refine_ls_restrained_S_all 0.967
_refine_ls_R_factor_all 0.0538
_refine_ls_R_factor_gt 0.0482
_refine_ls_shift/su_max 0.005
_refine_ls_shift/su_mean 0.000
_refine_ls_structure_factor_coef Fsqd
_refine_ls_weighting_details 'calc w=1/[\s^2^(Fo^2^)+(0.0434P)^2^+35.2770P] where P=(Fo^2^+2Fc^2^)/3'
_refine_ls_weighting_scheme calc
_refine_ls_wR_factor_gt 0.1211
_refine_ls_wR_factor_ref 0.1248
_reflns_number_gt 2786
_reflns_number_total 3208
_reflns_threshold_expression >2sigma(I)
_cod_data_source_file c2dt30430a.txt
_cod_data_source_block w
_cod_depositor_comments
;
The following automatic conversions were performed:

'_symmetry_cell_setting' value 'ORTHORHOMBIC' changed to
'orthorhombic' according to
/home/saulius/struct/CIF-dictionaries/cif_core.dic dictionary named
'cif_core.dic' version 2.4.1 from 2010-06-29.

Automatic conversion script
Id: cif_fix_values 1891 2012-01-12 08:04:46Z andrius 
;
_cod_original_sg_symbol_H-M Pbcn
_cod_database_code 7019946

loop_
_symmetry_equiv_pos_as_xyz
'x, y, z'
'-x+1/2, -y+1/2, z+1/2'
'-x, y, -z+1/2'
'x+1/2, -y+1/2, -z'
'-x, -y, -z'
'x-1/2, y-1/2, -z-1/2'
'x, -y, z-1/2'
'-x-1/2, y-1/2, z'

loop_
_atom_site_label
_atom_site_type_symbol
_atom_site_fract_x
_atom_site_fract_y
_atom_site_fract_z
_atom_site_U_iso_or_equiv
_atom_site_adp_type
_atom_site_occupancy
_atom_site_symmetry_multiplicity
_atom_site_calc_flag
_atom_site_refinement_flags
Tb1 Tb 0.0000 -0.13046(4) -0.2500 0.03384(15) Uani 1 2 d S
O1 O -0.0922(3) -0.0661(4) -0.3439(3) 0.0465(11) Uani 1 1 d .
O2 O -0.2051(3) -0.0859(6) -0.4034(3) 0.0690(16) Uani 1 1 d .
H2 H -0.2446 -0.1300 -0.4010 0.104 Uiso 1 1 calc R
O3 O -0.0172(3) -0.2951(5) -0.1618(3) 0.0539(13) Uani 1 1 d .
O4 O -0.0910(3) -0.4379(5) -0.1059(3) 0.0647(15) Uani 1 1 d .
O5 O -0.0852(3) -0.0304(4) -0.1629(2) 0.0422(10) Uani 1 1 d .
O6 O -0.1167(3) 0.1359(5) -0.0963(3) 0.0612(15) Uani 1 1 d .
H6 H -0.1390 0.0824 -0.0722 0.092 Uiso 1 1 calc R
N1 N -0.1284(3) -0.2480(5) -0.2555(3) 0.0400(12) Uani 1 1 d .
N2 N 0.0000 0.1050(7) -0.2500 0.0354(16) Uani 1 2 d S
C1 C -0.1581(4) -0.1165(7) -0.3553(4) 0.0449(16) Uani 1 1 d .
C2 C -0.1814(4) -0.2213(7) -0.3060(4) 0.0441(16) Uani 1 1 d .
C3 C -0.2519(5) -0.2854(8) -0.3111(4) 0.059(2) Uani 1 1 d .
H3A H -0.2880 -0.2651 -0.3468 0.071 Uiso 1 1 calc R
C4 C -0.2679(5) -0.3779(8) -0.2637(3) 0.056(2) Uani 1 1 d .
H4A H -0.3152 -0.4215 -0.2667 0.067 Uiso 1 1 calc R
C5 C -0.2129(5) -0.4080(8) -0.2100(4) 0.062(2) Uani 1 1 d .
H5A H -0.2228 -0.4708 -0.1766 0.074 Uiso 1 1 calc R
C6 C -0.1427(4) -0.3394(6) -0.2089(4) 0.0441(16) Uani 1 1 d .
C7 C -0.0792(4) -0.3606(6) -0.1538(4) 0.0433(16) Uani 1 1 d .
C8 C -0.0843(4) 0.0857(6) -0.1482(3) 0.0393(14) Uani 1 1 d .
C9 C -0.0401(4) 0.1675(6) -0.1996(3) 0.0371(14) Uani 1 1 d .
C10 C -0.0415(5) 0.2968(7) -0.1984(4) 0.059(2) Uani 1 1 d .
H10 H -0.0700 0.3389 -0.1633 0.071 Uiso 1 1 calc R
C11 C 0.0000 0.3636(10) -0.2500 0.073(4) Uani 1 2 d S
H11 H 0.0000 0.4507 -0.2500 0.087 Uiso 1 2 calc SR
O7 O 0.0672(5) -0.3298(8) -0.0175(5) 0.117(3) Uani 1 1 d .
H7A H 0.0348 -0.2972 0.0093 0.175 Uiso 1 1 calc R
C12 C 0.0412(7) -0.4667(13) -0.0349(7) 0.110(4) Uani 1 1 d .
H12A H -0.0086 -0.4649 -0.0604 0.132 Uiso 1 1 calc R
H12B H 0.0333 -0.5123 0.0095 0.132 Uiso 1 1 calc R
C13 C 0.1092(8) -0.5417(13) -0.0854(7) 0.121(5) Uani 1 1 d .
H13A H 0.0915 -0.6254 -0.0952 0.182 Uiso 1 1 calc R
H13B H 0.1583 -0.5447 -0.0599 0.182 Uiso 1 1 calc R
H13C H 0.1164 -0.4974 -0.1297 0.182 Uiso 1 1 calc R
O8 O -0.0956(9) 0.1365(11) -0.4929(6) 0.177(5) Uani 1 1 d .
H8A H -0.0617 0.0890 -0.4774 0.265 Uiso 1 1 calc R
C14 C -0.1651(5) 0.0650(7) -0.5123(4) 0.0492(17) Uani 1 1 d .
H14A H -0.1507 0.0027 -0.5479 0.059 Uiso 1 1 calc R
H14B H -0.1845 0.0213 -0.4703 0.059 Uiso 1 1 calc R
C15 C -0.2272(7) 0.1436(11) -0.5410(6) 0.105(4) Uani 1 1 d .
H15A H -0.2718 0.0925 -0.5534 0.157 Uiso 1 1 calc R
H15B H -0.2085 0.1863 -0.5829 0.157 Uiso 1 1 calc R
H15C H -0.2427 0.2040 -0.5055 0.157 Uiso 1 1 calc R

loop_
_atom_site_aniso_label
_atom_site_aniso_U_11
_atom_site_aniso_U_22
_atom_site_aniso_U_33
_atom_site_aniso_U_23
_atom_site_aniso_U_13
_atom_site_aniso_U_12
Tb1 0.0282(2) 0.0273(2) 0.0460(3) 0.000 0.00331(19) 0.000
O1 0.038(2) 0.047(3) 0.055(3) -0.002(2) -0.002(2) 0.000(2)
O2 0.051(3) 0.100(5) 0.055(3) 0.014(3) -0.014(3) -0.005(3)
O3 0.041(3) 0.044(3) 0.076(4) 0.019(3) 0.005(2) -0.003(2)
O4 0.065(3) 0.058(3) 0.071(4) 0.034(3) 0.006(3) -0.010(3)
O5 0.042(2) 0.036(2) 0.048(3) 0.003(2) 0.010(2) -0.0013(19)
O6 0.083(4) 0.052(3) 0.049(3) -0.004(2) 0.037(3) 0.003(3)
N1 0.034(3) 0.035(3) 0.051(3) -0.010(3) 0.009(3) -0.003(2)
N2 0.035(4) 0.032(4) 0.039(4) 0.000 0.015(3) 0.000
C1 0.036(3) 0.058(4) 0.041(4) -0.009(3) -0.004(3) 0.009(3)
C2 0.035(3) 0.051(4) 0.046(4) -0.014(3) 0.007(3) -0.001(3)
C3 0.045(4) 0.084(6) 0.048(4) -0.012(4) 0.001(4) -0.016(4)
C4 0.062(5) 0.080(6) 0.026(4) -0.022(3) 0.011(3) -0.034(4)
C5 0.071(5) 0.060(5) 0.055(5) -0.006(4) 0.022(4) -0.026(4)
C6 0.042(4) 0.037(3) 0.053(4) -0.011(3) 0.008(3) -0.005(3)
C7 0.050(4) 0.031(3) 0.049(4) 0.001(3) 0.014(3) 0.002(3)
C8 0.040(3) 0.047(4) 0.032(3) 0.002(3) 0.007(3) 0.006(3)
C9 0.042(3) 0.039(3) 0.030(3) -0.001(3) 0.004(3) 0.000(3)
C10 0.085(6) 0.037(4) 0.055(5) -0.006(3) 0.024(4) 0.003(4)
C11 0.115(11) 0.030(5) 0.073(8) 0.000 0.050(8) 0.000
O7 0.115(6) 0.083(5) 0.152(8) -0.017(5) -0.041(6) -0.001(5)
C12 0.095(8) 0.119(10) 0.116(10) 0.040(8) -0.002(8) 0.004(8)
C13 0.121(10) 0.147(12) 0.095(9) -0.013(9) 0.029(8) -0.051(9)
O8 0.222(14) 0.178(12) 0.131(9) 0.007(8) 0.009(9) -0.024(10)
C14 0.064(5) 0.056(4) 0.028(3) -0.013(3) 0.008(3) -0.004(4)
C15 0.127(10) 0.119(10) 0.068(7) 0.009(6) 0.036(7) 0.028(8)

loop_
_atom_type_symbol
_atom_type_description
_atom_type_scat_dispersion_real
_atom_type_scat_dispersion_imag
_atom_type_scat_source
C C 0.0033 0.0016 'International Tables Vol C Tables 4.2.6.8 and 6.1.1.4'
H H 0.0000 0.0000 'International Tables Vol C Tables 4.2.6.8 and 6.1.1.4'
N N 0.0061 0.0033 'International Tables Vol C Tables 4.2.6.8 and 6.1.1.4'
O O 0.0106 0.0060 'International Tables Vol C Tables 4.2.6.8 and 6.1.1.4'
Tb Tb -0.1723 4.1537 'International Tables Vol C Tables 4.2.6.8 and 6.1.1.4'

loop_
_geom_angle_atom_site_label_1
_geom_angle_atom_site_label_2
_geom_angle_atom_site_label_3
_geom_angle
_geom_angle_site_symmetry_1
_geom_angle_site_symmetry_3
O5 Tb1 O5 127.7(2) 3_554 .
O5 Tb1 O3 78.05(16) 3_554 3_554
O5 Tb1 O3 147.81(16) . 3_554
O5 Tb1 O3 147.81(16) 3_554 .
O5 Tb1 O3 78.05(16) . .
O3 Tb1 O3 87.1(3) 3_554 .
O5 Tb1 O1 88.52(16) 3_554 3_554
O5 Tb1 O1 77.19(16) . 3_554
O3 Tb1 O1 127.73(16) 3_554 3_554
O3 Tb1 O1 78.17(17) . 3_554
O5 Tb1 O1 77.19(16) 3_554 .
O5 Tb1 O1 88.52(16) . .
O3 Tb1 O1 78.17(17) 3_554 .
O3 Tb1 O1 127.73(16) . .
O1 Tb1 O1 147.4(2) 3_554 .
O5 Tb1 N2 63.83(10) 3_554 .
O5 Tb1 N2 63.83(10) . .
O3 Tb1 N2 136.44(13) 3_554 .
O3 Tb1 N2 136.44(13) . .
O1 Tb1 N2 73.69(11) 3_554 .
O1 Tb1 N2 73.69(11) . .
O5 Tb1 N1 74.36(16) 3_554 3_554
O5 Tb1 N1 135.19(17) . 3_554
O3 Tb1 N1 64.02(18) 3_554 3_554
O3 Tb1 N1 73.46(16) . 3_554
O1 Tb1 N1 63.71(17) 3_554 3_554
O1 Tb1 N1 136.30(17) . 3_554
N2 Tb1 N1 119.91(12) . 3_554
O5 Tb1 N1 135.19(17) 3_554 .
O5 Tb1 N1 74.36(16) . .
O3 Tb1 N1 73.46(16) 3_554 .
O3 Tb1 N1 64.02(18) . .
O1 Tb1 N1 136.30(17) 3_554 .
O1 Tb1 N1 63.71(17) . .
N2 Tb1 N1 119.91(12) . .
N1 Tb1 N1 120.2(2) 3_554 .
C1 O1 Tb1 124.6(5) . .
C1 O2 H2 109.5 . .
C7 O3 Tb1 125.3(5) . .
C8 O5 Tb1 124.6(4) . .
C8 O6 H6 109.5 . .
C6 N1 C2 119.7(6) . .
C6 N1 Tb1 119.9(5) . .
C2 N1 Tb1 120.4(4) . .
C9 N2 C9 120.2(8) . 3_554
C9 N2 Tb1 119.9(4) . .
C9 N2 Tb1 119.9(4) 3_554 .
O2 C1 O1 125.4(7) . .
O2 C1 C2 117.9(6) . .
O1 C1 C2 116.7(6) . .
N1 C2 C3 121.8(7) . .
N1 C2 C1 114.5(6) . .
C3 C2 C1 123.7(7) . .
C4 C3 C2 119.4(8) . .
C4 C3 H3A 120.3 . .
C2 C3 H3A 120.3 . .
C3 C4 C5 119.9(7) . .
C3 C4 H4A 120.0 . .
C5 C4 H4A 120.0 . .
C6 C5 C4 117.1(7) . .
C6 C5 H5A 121.4 . .
C4 C5 H5A 121.4 . .
N1 C6 C5 122.1(7) . .
N1 C6 C7 115.2(6) . .
C5 C6 C7 122.7(7) . .
O3 C7 O4 126.0(7) . .
O3 C7 C6 115.4(6) . .
O4 C7 C6 118.6(6) . .
O6 C8 O5 126.0(6) . .
O6 C8 C9 118.1(6) . .
O5 C8 C9 115.9(5) . .
N2 C9 C10 121.2(6) . .
N2 C9 C8 114.4(6) . .
C10 C9 C8 124.3(6) . .
C9 C10 C11 119.6(7) . .
C9 C10 H10 120.2 . .
C11 C10 H10 120.2 . .
C10 C11 C10 118.2(9) 3_554 .
C10 C11 H11 120.9 3_554 .
C10 C11 H11 120.9 . .
C12 O7 H7A 109.5 . .
O7 C12 C13 111.5(9) . .
O7 C12 H12A 109.3 . .
C13 C12 H12A 109.3 . .
O7 C12 H12B 109.3 . .
C13 C12 H12B 109.3 . .
H12A C12 H12B 108.0 . .
C12 C13 H13A 109.5 . .
C12 C13 H13B 109.5 . .
H13A C13 H13B 109.5 . .
C12 C13 H13C 109.5 . .
H13A C13 H13C 109.5 . .
H13B C13 H13C 109.5 . .
C14 O8 H8A 109.5 . .
C15 C14 O8 112.3(9) . .
C15 C14 H14A 109.1 . .
O8 C14 H14A 109.1 . .
C15 C14 H14B 109.1 . .
O8 C14 H14B 109.1 . .
H14A C14 H14B 107.9 . .
C14 C15 H15A 109.5 . .
C14 C15 H15B 109.5 . .
H15A C15 H15B 109.5 . .
C14 C15 H15C 109.5 . .
H15A C15 H15C 109.5 . .
H15B C15 H15C 109.5 . .

loop_
_geom_bond_atom_site_label_1
_geom_bond_atom_site_label_2
_geom_bond_distance
_geom_bond_site_symmetry_2
Tb1 O5 2.422(4) 3_554
Tb1 O5 2.422(4) .
Tb1 O3 2.425(5) 3_554
Tb1 O3 2.425(5) .
Tb1 O1 2.447(5) 3_554
Tb1 O1 2.447(5) .
Tb1 N2 2.513(7) .
Tb1 N1 2.515(5) 3_554
Tb1 N1 2.515(5) .
O1 C1 1.258(8) .
O2 C1 1.245(8) .
O2 H2 0.8200 .
O3 C7 1.271(8) .
O4 C7 1.233(8) .
O5 C8 1.269(8) .
O6 C8 1.235(8) .
O6 H6 0.8200 .
N1 C6 1.328(9) .
N1 C2 1.333(9) .
N2 C9 1.338(7) .
N2 C9 1.338(7) 3_554
C1 C2 1.500(10) .
C2 C3 1.381(10) .
C3 C4 1.353(11) .
C3 H3A 0.9300 .
C4 C5 1.406(12) .
C4 H4A 0.9300 .
C5 C6 1.399(10) .
C5 H5A 0.9300 .
C6 C7 1.507(10) .
C8 C9 1.498(9) .
C9 C10 1.380(10) .
C10 C11 1.388(9) .
C10 H10 0.9300 .
C11 C10 1.388(9) 3_554
C11 H11 0.9300 .
O7 C12 1.561(15) .
O7 H7A 0.8200 .
C12 C13 1.691(17) .
C12 H12A 0.9700 .
C12 H12B 0.9700 .
C13 H13A 0.9600 .
C13 H13B 0.9600 .
C13 H13C 0.9600 .
O8 C14 1.450(14) .
O8 H8A 0.8200 .
C14 C15 1.450(13) .
C14 H14A 0.9700 .
C14 H14B 0.9700 .
C15 H15A 0.9600 .
C15 H15B 0.9600 .
C15 H15C 0.9600 .

loop_
_geom_torsion_atom_site_label_1
_geom_torsion_atom_site_label_2
_geom_torsion_atom_site_label_3
_geom_torsion_atom_site_label_4
_geom_torsion
_geom_torsion_site_symmetry_1
_geom_torsion_site_symmetry_4
O5 Tb1 O1 C1 155.8(5) 3_554 .
O5 Tb1 O1 C1 -75.0(5) . .
O3 Tb1 O1 C1 75.5(5) 3_554 .
O3 Tb1 O1 C1 -1.4(6) . .
O1 Tb1 O1 C1 -138.1(5) 3_554 .
N2 Tb1 O1 C1 -138.1(5) . .
N1 Tb1 O1 C1 105.4(5) 3_554 .
N1 Tb1 O1 C1 -1.7(5) . .
O5 Tb1 O3 C7 -138.5(5) 3_554 .
O5 Tb1 O3 C7 74.8(5) . .
O3 Tb1 O3 C7 -76.5(5) 3_554 .
O1 Tb1 O3 C7 154.0(6) 3_554 .
O1 Tb1 O3 C7 -3.8(6) . .
N2 Tb1 O3 C7 103.5(5) . .
N1 Tb1 O3 C7 -140.2(6) 3_554 .
N1 Tb1 O3 C7 -3.5(5) . .
O5 Tb1 O5 C8 -10.7(5) 3_554 .
O3 Tb1 O5 C8 -148.0(5) 3_554 .
O3 Tb1 O5 C8 147.6(5) . .
O1 Tb1 O5 C8 67.2(5) 3_554 .
O1 Tb1 O5 C8 -83.2(5) . .
N2 Tb1 O5 C8 -10.7(5) . .
N1 Tb1 O5 C8 96.4(5) 3_554 .
N1 Tb1 O5 C8 -146.3(5) . .
O5 Tb1 N1 C6 147.9(4) 3_554 .
O5 Tb1 N1 C6 -83.9(5) . .
O3 Tb1 N1 C6 95.2(5) 3_554 .
O3 Tb1 N1 C6 0.2(4) . .
O1 Tb1 N1 C6 -32.6(6) 3_554 .
O1 Tb1 N1 C6 179.9(5) . .
N2 Tb1 N1 C6 -130.3(4) . .
N1 Tb1 N1 C6 49.7(4) 3_554 .
O5 Tb1 N1 C2 -30.3(6) 3_554 .
O5 Tb1 N1 C2 97.9(5) . .
O3 Tb1 N1 C2 -83.1(5) 3_554 .
O3 Tb1 N1 C2 -178.0(5) . .
O1 Tb1 N1 C2 149.1(4) 3_554 .
O1 Tb1 N1 C2 1.6(4) . .
N2 Tb1 N1 C2 51.4(5) . .
N1 Tb1 N1 C2 -128.6(5) 3_554 .
O5 Tb1 N2 C9 -174.2(3) 3_554 .
O5 Tb1 N2 C9 5.8(3) . .
O3 Tb1 N2 C9 154.2(4) 3_554 .
O3 Tb1 N2 C9 -25.8(4) . .
O1 Tb1 N2 C9 -77.7(3) 3_554 .
O1 Tb1 N2 C9 102.3(3) . .
N1 Tb1 N2 C9 -123.2(4) 3_554 .
N1 Tb1 N2 C9 56.8(4) . .
O5 Tb1 N2 C9 5.8(3) 3_554 3_554
O5 Tb1 N2 C9 -174.2(3) . 3_554
O3 Tb1 N2 C9 -25.8(4) 3_554 3_554
O3 Tb1 N2 C9 154.2(4) . 3_554
O1 Tb1 N2 C9 102.3(3) 3_554 3_554
O1 Tb1 N2 C9 -77.7(3) . 3_554
N1 Tb1 N2 C9 56.8(4) 3_554 3_554
N1 Tb1 N2 C9 -123.2(4) . 3_554
Tb1 O1 C1 O2 -179.0(5) . .
Tb1 O1 C1 C2 1.6(8) . .
C6 N1 C2 C3 0.7(10) . .
Tb1 N1 C2 C3 179.0(5) . .
C6 N1 C2 C1 -179.8(6) . .
Tb1 N1 C2 C1 -1.6(7) . .
O2 C1 C2 N1 -179.4(6) . .
O1 C1 C2 N1 0.0(9) . .
O2 C1 C2 C3 0.0(11) . .
O1 C1 C2 C3 179.5(7) . .
N1 C2 C3 C4 0.0(11) . .
C1 C2 C3 C4 -179.4(7) . .
C2 C3 C4 C5 -0.1(12) . .
C3 C4 C5 C6 -0.5(12) . .
C2 N1 C6 C5 -1.3(10) . .
Tb1 N1 C6 C5 -179.6(5) . .
C2 N1 C6 C7 -179.5(6) . .
Tb1 N1 C6 C7 2.2(7) . .
C4 C5 C6 N1 1.2(11) . .
C4 C5 C6 C7 179.2(7) . .
Tb1 O3 C7 O4 -174.1(5) . .
Tb1 O3 C7 C6 5.8(8) . .
N1 C6 C7 O3 -5.0(9) . .
C5 C6 C7 O3 176.8(7) . .
N1 C6 C7 O4 174.9(6) . .
C5 C6 C7 O4 -3.2(10) . .
Tb1 O5 C8 O6 -166.7(6) . .
Tb1 O5 C8 C9 13.7(8) . .
C9 N2 C9 C10 0.3(6) 3_554 .
Tb1 N2 C9 C10 -179.7(6) . .
C9 N2 C9 C8 178.1(6) 3_554 .
Tb1 N2 C9 C8 -1.9(6) . .
O6 C8 C9 N2 173.4(6) . .
O5 C8 C9 N2 -7.1(8) . .
O6 C8 C9 C10 -8.9(11) . .
O5 C8 C9 C10 170.6(7) . .
N2 C9 C10 C11 -0.6(12) . .
C8 C9 C10 C11 -178.1(6) . .
C9 C10 C11 C10 0.3(6) . 3_554
